data_7028597
loop_
_publ_author_name
'Naik, Susmita'
'Kumaravel, Maruthai'
'Mague, Joel T.'
'Balakrishna, Maravanji S.'

_publ_section_title
;
 Bisamino(diphosphonite) with dangling olefin functionalities: synthesis,
 metal chemistry and catalytic utility of Rh(I) and Pd(II) complexes in
 hydroformylation and Suzuki-Miyaura reactions.
;
_journal_issue 3
_journal_name_full 'Dalton transactions (Cambridge, England : 2003)'
_journal_page_first 1082
_journal_page_last 1095
_journal_paper_doi 10.1039/c3dt52400k
_journal_volume 43
_journal_year 2014
_chemical_formula_moiety 'C86 H88 Br4 Cu4 N6 O8 P4'
_chemical_formula_sum 'C86 H88 Br4 Cu4 N6 O8 P4'
_chemical_formula_weight 2031.30
_chemical_name_systematic
;
 ?
;
_space_group_crystal_system triclinic
_space_group_IT_number 2
_space_group_name_Hall '-P 1'
_space_group_name_H-M_alt 'P -1'
_symmetry_space_group_name_Hall '-P 1'
_symmetry_space_group_name_H-M 'P -1'
_atom_sites_solution_hydrogens geom
_atom_sites_solution_primary heavy
_atom_sites_solution_secondary difmap
_audit_creation_method SHELXL-2013
_cell_angle_alpha 68.746(3)
_cell_angle_beta 73.126(2)
_cell_angle_gamma 82.826(2)
_cell_formula_units_Z 1
_cell_length_a 10.2115(19)
_cell_length_b 13.988(3)
_cell_length_c 16.974(4)
_cell_measurement_reflns_used 5777
_cell_measurement_temperature 100(2)
_cell_measurement_theta_max 28.278
_cell_measurement_theta_min 2.349
_cell_volume 2161.8(8)
_computing_cell_refinement 'Bruker SAINT (Bruker AXS 2009a)'
_computing_data_collection 'Bruker APEX2 (Bruker AXS, 2009)'
_computing_data_reduction 'Bruker SAINT (Bruker AXS 2009a)'
_computing_molecular_graphics 'Bruker SHELXTL(Bruker AXS 2008)'
_computing_publication_material 'Bruker SHELXTL(Bruker AXS 2008)'
_computing_structure_refinement 'SHELXL-2013 (Sheldrick, 2013)'
_computing_structure_solution 'SHELXS (Sheldrick, 2008)'
_diffrn_ambient_temperature 100(2)
_diffrn_measured_fraction_theta_full 0.984
_diffrn_measured_fraction_theta_max 0.904
_diffrn_measurement_device_type 'Bruker Smart APEX CCD'
_diffrn_measurement_method '\f and \w scans'
_diffrn_radiation_monochromator graphite
_diffrn_radiation_type MoK\a
_diffrn_radiation_wavelength 0.71073
_diffrn_reflns_av_R_equivalents 0.0435
_diffrn_reflns_av_unetI/netI 0.0554
_diffrn_reflns_Laue_measured_fraction_full 0.984
_diffrn_reflns_Laue_measured_fraction_max 0.904
_diffrn_reflns_limit_h_max 12
_diffrn_reflns_limit_h_min -11
_diffrn_reflns_limit_k_max 16
_diffrn_reflns_limit_k_min -17
_diffrn_reflns_limit_l_max 11
_diffrn_reflns_limit_l_min -20
_diffrn_reflns_number 26101
_diffrn_reflns_point_group_measured_fraction_full 0.984
_diffrn_reflns_point_group_measured_fraction_max 0.904
_diffrn_reflns_theta_full 25.500
_diffrn_reflns_theta_max 28.323
_diffrn_reflns_theta_min 1.335
_diffrn_source 'fine-focus sealed tube'
_exptl_absorpt_coefficient_mu 2.950
_exptl_absorpt_correction_T_max 0.9089
_exptl_absorpt_correction_T_min 0.5300
_exptl_absorpt_correction_type multi-scan
_exptl_absorpt_process_details 'SADABS (Sheldrick, 2008a)'
_exptl_crystal_colour colourless
_exptl_crystal_density_diffrn 1.560
_exptl_crystal_density_method 'not measured'
_exptl_crystal_description slab
_exptl_crystal_F_000 1026
_exptl_crystal_size_max 0.234
_exptl_crystal_size_mid 0.118
_exptl_crystal_size_min 0.033
_exptl_transmission_factor_max 0.431
_exptl_transmission_factor_min 0.251
_refine_diff_density_max 0.996
_refine_diff_density_min -0.811
_refine_diff_density_rms 0.108
_refine_ls_extinction_method none
_refine_ls_goodness_of_fit_ref 1.056
_refine_ls_hydrogen_treatment constr
_refine_ls_matrix_type full
_refine_ls_number_parameters 524
_refine_ls_number_reflns 9728
_refine_ls_number_restraints 72
_refine_ls_restrained_S_all 1.057
_refine_ls_R_factor_all 0.0711
_refine_ls_R_factor_gt 0.0454
_refine_ls_shift/su_max 0.001
_refine_ls_shift/su_mean 0.000
_refine_ls_structure_factor_coef Fsqd
_refine_ls_weighting_details 'w=1/[\s^2^(Fo^2^)+(0.0570P)^2^] where P=(Fo^2^+2Fc^2^)/3'
_refine_ls_weighting_scheme calc
_refine_ls_wR_factor_gt 0.1065
_refine_ls_wR_factor_ref 0.1137
_reflns_Friedel_coverage 0.000
_reflns_number_gt 7167
_reflns_number_total 9728
_reflns_threshold_expression 'I > 2\s(I)'
_cod_data_source_file c3dt52400k.txt
_cod_data_source_block msb443_1m
_cod_original_cell_volume 2161.8(7)
_cod_database_code 7028597
_shelx_space_group_comment
;
The symmetry employed for this shelxl refinement is uniquely defined
by the following loop, which should always be used as a source of
symmetry information in preference to the above space-group names.
They are only intended as comments.
;
_shelx_estimated_absorpt_t_min 0.545
_shelx_estimated_absorpt_t_max 0.909
_shelxl_version_number 2013-3

loop_
_space_group_symop_operation_xyz
'x, y, z'
'-x, -y, -z'

loop_
_atom_site_label
_atom_site_type_symbol
_atom_site_fract_x
_atom_site_fract_y
_atom_site_fract_z
_atom_site_U_iso_or_equiv
_atom_site_adp_type
_atom_site_occupancy
_atom_site_site_symmetry_order
_atom_site_calc_flag
_atom_site_refinement_flags_posn
_atom_site_refinement_flags_adp
_atom_site_refinement_flags_occupancy
_atom_site_disorder_assembly
_atom_site_disorder_group
Cu1 Cu 0.70968(4) 0.61399(3) 0.60970(3) 0.02230(11) Uani 1 1 d . . . . .
Cu2 Cu 0.66158(5) 0.80102(3) 0.62860(3) 0.02292(11) Uani 1 1 d D . . . .
Br1 Br 0.89485(4) 0.73328(3) 0.57077(3) 0.03269(11) Uani 1 1 d . . . . .
Br2 Br 0.52399(4) 0.73962(3) 0.55392(2) 0.02642(10) Uani 1 1 d . . . . .
P1 P 0.62903(9) 0.53456(7) 0.74997(5) 0.01649(18) Uani 1 1 d . . . . .
P2 P 0.57268(9) 0.73499(7) 0.76934(6) 0.01755(19) Uani 1 1 d . . . . .
O1 O 0.7239(2) 0.44600(18) 0.80146(15) 0.0219(5) Uani 1 1 d . . . . .
O2 O 0.4848(2) 0.47492(17) 0.78470(15) 0.0189(5) Uani 1 1 d . . . . .
O3 O 0.6272(2) 0.77362(18) 0.83324(15) 0.0209(5) Uani 1 1 d . . . . .
O4 O 0.4083(2) 0.74756(17) 0.80720(15) 0.0206(5) Uani 1 1 d . . . . .
N1 N 0.5859(3) 0.6057(2) 0.81614(17) 0.0167(6) Uani 1 1 d . . . . .
N2 N 0.7617(3) 0.5386(2) 0.52653(19) 0.0275(7) Uani 1 1 d . . . . .
C1 C 0.8383(3) 0.4005(3) 0.7573(2) 0.0202(7) Uani 1 1 d . . . . .
C2 C 0.9600(4) 0.3949(3) 0.7807(2) 0.0237(8) Uani 1 1 d . . . . .
C3 C 1.0721(4) 0.3461(3) 0.7395(2) 0.0282(9) Uani 1 1 d . . . . .
H3 H 1.1560 0.3393 0.7547 0.034 Uiso 1 1 calc R U . . .
C4 C 1.0633(4) 0.3074(3) 0.6765(2) 0.0299(9) Uani 1 1 d . . . . .
H4 H 1.1418 0.2771 0.6475 0.036 Uiso 1 1 calc R U . . .
C5 C 0.9407(4) 0.3127(3) 0.6561(2) 0.0284(9) Uani 1 1 d . . . . .
H5 H 0.9349 0.2855 0.6135 0.034 Uiso 1 1 calc R U . . .
C6 C 0.8260(4) 0.3577(3) 0.6976(2) 0.0258(8) Uani 1 1 d . . . . .
H6 H 0.7405 0.3592 0.6854 0.031 Uiso 1 1 calc R U . . .
C7 C 0.9626(4) 0.4394(3) 0.8495(3) 0.0285(8) Uani 1 1 d . . . . .
H7A H 0.9405 0.5137 0.8275 0.034 Uiso 1 1 calc R U . . .
H7B H 0.8888 0.4076 0.9028 0.034 Uiso 1 1 calc R U . . .
C8 C 1.0933(4) 0.4262(3) 0.8752(3) 0.0377(10) Uani 1 1 d . . . . .
H8 H 1.1753 0.4478 0.8300 0.045 Uiso 1 1 calc R U . . .
C9 C 1.1017(6) 0.3867(4) 0.9559(4) 0.0580(14) Uani 1 1 d . . . . .
H9A H 1.0214 0.3644 1.0025 0.070 Uiso 1 1 calc R U . . .
H9B H 1.1880 0.3803 0.9682 0.070 Uiso 1 1 calc R U . . .
C10 C 0.4713(3) 0.4025(3) 0.7481(2) 0.0197(7) Uani 1 1 d . . . . .
C11 C 0.4599(4) 0.2996(3) 0.8007(2) 0.0244(8) Uani 1 1 d D . . . .
C12 C 0.4467(4) 0.2302(3) 0.7617(3) 0.0292(9) Uani 1 1 d . . . . .
H12 H 0.4371 0.1595 0.7961 0.035 Uiso 1 1 calc R U . . .
C13 C 0.4472(4) 0.2613(3) 0.6751(3) 0.0291(9) Uani 1 1 d . . . . .
H13 H 0.4405 0.2119 0.6502 0.035 Uiso 1 1 calc R U . . .
C14 C 0.4575(4) 0.3642(3) 0.6238(2) 0.0259(8) Uani 1 1 d . . . . .
H14 H 0.4579 0.3858 0.5638 0.031 Uiso 1 1 calc R U . . .
C15 C 0.4672(4) 0.4361(3) 0.6614(2) 0.0228(8) Uani 1 1 d . . . . .
H15 H 0.4709 0.5072 0.6279 0.027 Uiso 1 1 calc R U . . .
C16 C 0.4574(17) 0.2706(9) 0.8964(7) 0.0375(18) Uani 0.5 1 d D . P A 1
H16A H 0.5489 0.2820 0.9001 0.045 Uiso 0.5 1 calc R U P A 1
H16B H 0.3909 0.3162 0.9222 0.045 Uiso 0.5 1 calc R U P A 1
C17 C 0.4199(10) 0.1624(7) 0.9488(7) 0.048(2) Uani 0.5 1 d D U P A 1
H17 H 0.4886 0.1097 0.9516 0.058 Uiso 0.5 1 calc R U P A 1
C18 C 0.2906(11) 0.1391(10) 0.9917(10) 0.099(4) Uani 0.5 1 d D U P A 1
H18A H 0.2218 0.1918 0.9889 0.119 Uiso 0.5 1 calc R U P A 1
H18B H 0.2666 0.0698 1.0252 0.119 Uiso 0.5 1 calc R U P A 1
C16A C 0.4734(16) 0.2587(10) 0.8946(7) 0.0375(18) Uani 0.5 1 d D . P A 2
H16C H 0.5641 0.2242 0.8948 0.045 Uiso 0.5 1 calc R U P A 2
H16D H 0.4706 0.3177 0.9143 0.045 Uiso 0.5 1 calc R U P A 2
C17A C 0.3670(10) 0.1862(7) 0.9584(6) 0.048(2) Uani 0.5 1 d D U P A 2
H17A H 0.2747 0.2105 0.9670 0.058 Uiso 0.5 1 calc R U P A 2
C18A C 0.3903(15) 0.0913(7) 1.0039(9) 0.099(4) Uani 0.5 1 d D U P A 2
H18C H 0.4813 0.0642 0.9971 0.119 Uiso 0.5 1 calc R U P A 2
H18D H 0.3162 0.0492 1.0438 0.119 Uiso 0.5 1 calc R U P A 2
C19 C 0.7133(4) 0.8597(3) 0.7957(2) 0.0242(8) Uani 1 1 d . . . . .
C20 C 0.8533(4) 0.8417(3) 0.7801(2) 0.0259(8) Uani 1 1 d . . . . .
C21 C 0.9360(4) 0.9273(3) 0.7464(3) 0.0354(10) Uani 1 1 d . . . . .
H21 H 1.0326 0.9178 0.7351 0.043 Uiso 1 1 calc R U . . .
C22 C 0.8797(4) 1.0261(3) 0.7292(3) 0.0434(11) Uani 1 1 d . . . . .
H22 H 0.9375 1.0834 0.7061 0.052 Uiso 1 1 calc R U . . .
C23 C 0.7394(4) 1.0407(3) 0.7455(3) 0.0412(11) Uani 1 1 d . . . . .
H23 H 0.7007 1.1081 0.7340 0.049 Uiso 1 1 calc R U . . .
C24 C 0.6551(4) 0.9567(3) 0.7789(3) 0.0322(9) Uani 1 1 d . . . . .
H24 H 0.5585 0.9661 0.7899 0.039 Uiso 1 1 calc R U . . .
C25 C 0.9129(4) 0.7338(3) 0.7988(3) 0.0284(9) Uani 1 1 d . . . . .
H25A H 0.8622 0.6908 0.8582 0.034 Uiso 1 1 calc R U . . .
H25B H 0.8975 0.7058 0.7565 0.034 Uiso 1 1 calc R U . . .
C26 C 1.0613(4) 0.7238(3) 0.7942(3) 0.0362(10) Uani 1 1 d . . . . .
H26 H 1.0909 0.7468 0.8324 0.043 Uiso 1 1 calc R U . . .
C27 C 1.1528(4) 0.6864(3) 0.7422(3) 0.0381(10) Uani 1 1 d . . . . .
H27A H 1.1271 0.6627 0.7031 0.046 Uiso 1 1 calc R U . . .
H27B H 1.2460 0.6825 0.7430 0.046 Uiso 1 1 calc R U . . .
C28 C 0.3499(3) 0.8478(3) 0.7894(2) 0.0213(7) Uani 1 1 d . . . . .
C29 C 0.2852(4) 0.8789(3) 0.8608(2) 0.0260(8) Uani 1 1 d . . . . .
C30 C 0.2261(4) 0.9775(3) 0.8428(3) 0.0298(9) Uani 1 1 d . . . . .
H30 H 0.1795 1.0008 0.8899 0.036 Uiso 1 1 calc R U . . .
C31 C 0.2339(4) 1.0418(3) 0.7578(3) 0.0320(9) Uani 1 1 d . . . . .
H31 H 0.1953 1.1092 0.7470 0.038 Uiso 1 1 calc R U . . .
C32 C 0.2980(4) 1.0083(3) 0.6882(3) 0.0284(8) Uani 1 1 d . . . . .
H32 H 0.3025 1.0525 0.6298 0.034 Uiso 1 1 calc R U . . .
C33 C 0.3556(4) 0.9104(3) 0.7036(2) 0.0245(8) Uani 1 1 d . . . . .
H33 H 0.3983 0.8864 0.6563 0.029 Uiso 1 1 calc R U . . .
C34 C 0.2785(4) 0.8090(3) 0.9541(3) 0.0352(10) Uani 1 1 d . . . . .
H34A H 0.2771 0.7370 0.9573 0.042 Uiso 1 1 calc R U . . .
H34B H 0.3631 0.8171 0.9682 0.042 Uiso 1 1 calc R U . . .
C35 C 0.1594(6) 0.8273(4) 1.0218(3) 0.0615(16) Uani 1 1 d . . . . .
H35 H 0.0745 0.8153 1.0149 0.074 Uiso 1 1 calc R U . . .
C36 C 0.1458(7) 0.8547(4) 1.0851(3) 0.0711(19) Uani 1 1 d . . . . .
H36A H 0.2242 0.8687 1.0982 0.085 Uiso 1 1 calc R U . . .
H36B H 0.0570 0.8616 1.1209 0.085 Uiso 1 1 calc R U . . .
C37 C 0.5402(3) 0.5539(2) 0.9106(2) 0.0172(7) Uani 1 1 d . . . . .
C38 C 0.6349(3) 0.5276(3) 0.9597(2) 0.0193(7) Uani 1 1 d . . . . .
H38 H 0.7276 0.5468 0.9318 0.023 Uiso 1 1 calc R U . . .
C39 C 0.5959(3) 0.4737(3) 1.0492(2) 0.0186(7) Uani 1 1 d . . . . .
H39 H 0.6612 0.4559 1.0825 0.022 Uiso 1 1 calc R U . . .
C40 C 0.7776(4) 0.4891(3) 0.4837(2) 0.0281(8) Uani 1 1 d . . . . .
C41 C 0.7981(5) 0.4248(3) 0.4303(3) 0.0380(10) Uani 1 1 d . . . . .
H41A H 0.8047 0.4681 0.3693 0.057 Uiso 1 1 calc R U . . .
H41B H 0.7205 0.3789 0.4519 0.057 Uiso 1 1 calc R U . . .
H41C H 0.8828 0.3839 0.4338 0.057 Uiso 1 1 calc R U . . .
N3 N 0.698(4) 0.9482(11) 0.569(2) 0.030(2) Uani 0.5 1 d D U P B 1
C42 C 0.733(2) 1.0308(10) 0.5404(9) 0.029(2) Uani 0.5 1 d D U P B 1
C43 C 0.7849(15) 1.1346(9) 0.5050(8) 0.045(3) Uani 0.5 1 d D U P B 1
H43A H 0.7884 1.1615 0.4425 0.068 Uiso 0.5 1 d R U P B 1
H43B H 0.8766 1.1356 0.5121 0.068 Uiso 0.5 1 d R U P B 1
H43C H 0.7221 1.1774 0.5348 0.068 Uiso 0.5 1 d R U P B 1
N3A N 0.691(4) 0.9477(11) 0.560(2) 0.030(2) Uani 0.5 1 d D U P B 2
C42A C 0.744(2) 1.0245(10) 0.5197(9) 0.029(2) Uani 0.5 1 d D U P B 2
C43A C 0.8099(16) 1.1231(9) 0.4713(8) 0.045(3) Uani 0.5 1 d D U P B 2
H43D H 0.8731 1.1287 0.5031 0.068 Uiso 0.5 1 d R U P B 2
H43E H 0.7426 1.1799 0.4678 0.068 Uiso 0.5 1 d R U P B 2
H43F H 0.8614 1.1261 0.4119 0.068 Uiso 0.5 1 d R U P B 2

loop_
_atom_site_aniso_label
_atom_site_aniso_U_11
_atom_site_aniso_U_22
_atom_site_aniso_U_33
_atom_site_aniso_U_23
_atom_site_aniso_U_13
_atom_site_aniso_U_12
Cu1 0.0247(2) 0.0251(2) 0.0160(2) -0.00829(18) -0.00157(17) -0.00217(18)
Cu2 0.0257(2) 0.0224(2) 0.0186(2) -0.00661(18) -0.00161(18) -0.00459(18)
Br1 0.01968(19) 0.0398(2) 0.0396(2) -0.02077(19) 0.00218(16) -0.00631(16)
Br2 0.0301(2) 0.0282(2) 0.02660(19) -0.01278(16) -0.01283(16) 0.00259(15)
P1 0.0158(4) 0.0195(4) 0.0155(4) -0.0084(3) -0.0032(3) -0.0004(3)
P2 0.0161(4) 0.0188(4) 0.0184(4) -0.0081(4) -0.0024(3) -0.0029(3)
O1 0.0194(12) 0.0260(13) 0.0202(12) -0.0102(10) -0.0046(10) 0.0048(10)
O2 0.0182(12) 0.0215(12) 0.0206(12) -0.0123(10) -0.0025(10) -0.0040(9)
O3 0.0232(13) 0.0230(13) 0.0199(12) -0.0110(10) -0.0031(10) -0.0073(10)
O4 0.0160(12) 0.0183(12) 0.0259(13) -0.0081(10) -0.0025(10) -0.0006(9)
N1 0.0184(14) 0.0178(14) 0.0138(13) -0.0071(11) -0.0015(11) -0.0017(11)
N2 0.0315(18) 0.0293(17) 0.0206(16) -0.0105(14) -0.0027(14) -0.0006(14)
C1 0.0184(17) 0.0192(18) 0.0175(17) -0.0043(14) -0.0006(14) 0.0027(14)
C2 0.0231(19) 0.0198(18) 0.0238(18) -0.0062(15) -0.0020(15) 0.0011(14)
C3 0.0185(18) 0.027(2) 0.033(2) -0.0090(17) -0.0009(16) 0.0008(15)
C4 0.026(2) 0.025(2) 0.027(2) -0.0049(16) 0.0021(16) 0.0078(16)
C5 0.037(2) 0.025(2) 0.0208(18) -0.0108(15) -0.0041(16) 0.0053(17)
C6 0.027(2) 0.0250(19) 0.0229(18) -0.0078(15) -0.0063(16) 0.0044(15)
C7 0.025(2) 0.031(2) 0.033(2) -0.0150(17) -0.0081(17) 0.0004(16)
C8 0.032(2) 0.040(2) 0.048(3) -0.022(2) -0.014(2) 0.0005(19)
C9 0.059(3) 0.065(3) 0.063(3) -0.017(3) -0.037(3) -0.013(3)
C10 0.0137(16) 0.0255(19) 0.0231(18) -0.0124(15) -0.0033(14) -0.0034(14)
C11 0.0245(19) 0.0253(19) 0.0257(19) -0.0103(16) -0.0052(15) -0.0076(15)
C12 0.028(2) 0.028(2) 0.035(2) -0.0150(17) -0.0042(17) -0.0063(16)
C13 0.024(2) 0.035(2) 0.037(2) -0.0257(19) -0.0029(17) -0.0026(16)
C14 0.0239(19) 0.037(2) 0.0242(19) -0.0176(17) -0.0078(15) -0.0033(16)
C15 0.0212(18) 0.0258(19) 0.0268(19) -0.0133(16) -0.0095(15) 0.0012(15)
C16 0.060(4) 0.026(3) 0.026(2) -0.008(2) -0.010(2) -0.009(3)
C17 0.051(4) 0.036(3) 0.048(3) -0.002(3) -0.012(3) -0.004(3)
C18 0.109(7) 0.078(6) 0.109(6) -0.036(5) -0.008(6) -0.039(5)
C16A 0.060(4) 0.026(3) 0.026(2) -0.008(2) -0.010(2) -0.009(3)
C17A 0.051(4) 0.036(3) 0.048(3) -0.002(3) -0.012(3) -0.004(3)
C18A 0.109(7) 0.078(6) 0.109(6) -0.036(5) -0.008(6) -0.039(5)
C19 0.0238(19) 0.0240(19) 0.0261(19) -0.0111(15) -0.0021(15) -0.0087(15)
C20 0.026(2) 0.0243(19) 0.030(2) -0.0127(16) -0.0058(16) -0.0039(15)
C21 0.021(2) 0.033(2) 0.054(3) -0.017(2) -0.0063(19) -0.0056(17)
C22 0.033(2) 0.029(2) 0.067(3) -0.017(2) -0.005(2) -0.0150(19)
C23 0.035(2) 0.022(2) 0.070(3) -0.022(2) -0.011(2) -0.0026(18)
C24 0.024(2) 0.029(2) 0.048(3) -0.0190(19) -0.0079(18) -0.0022(16)
C25 0.0221(19) 0.024(2) 0.039(2) -0.0086(17) -0.0081(17) -0.0044(15)
C26 0.033(2) 0.035(2) 0.040(2) -0.0110(19) -0.0093(19) -0.0055(18)
C27 0.032(2) 0.040(2) 0.048(3) -0.023(2) -0.006(2) -0.0078(19)
C28 0.0133(16) 0.0215(18) 0.0314(19) -0.0100(15) -0.0073(15) -0.0028(13)
C29 0.0211(18) 0.028(2) 0.030(2) -0.0114(16) -0.0063(16) -0.0012(15)
C30 0.0235(19) 0.027(2) 0.040(2) -0.0176(18) -0.0044(17) 0.0029(16)
C31 0.027(2) 0.023(2) 0.045(2) -0.0101(18) -0.0110(18) 0.0008(16)
C32 0.025(2) 0.029(2) 0.030(2) -0.0029(16) -0.0128(16) -0.0060(16)
C33 0.0206(18) 0.029(2) 0.0271(19) -0.0105(16) -0.0095(15) -0.0033(15)
C34 0.041(2) 0.031(2) 0.027(2) -0.0122(17) 0.0002(18) 0.0041(18)
C35 0.076(4) 0.051(3) 0.038(3) -0.010(2) 0.001(3) 0.016(3)
C36 0.102(5) 0.044(3) 0.046(3) -0.022(3) 0.025(3) -0.011(3)
C37 0.0208(17) 0.0166(17) 0.0151(16) -0.0095(13) 0.0002(13) -0.0026(13)
C38 0.0167(16) 0.0212(18) 0.0206(17) -0.0104(14) 0.0001(14) -0.0048(13)
C39 0.0170(17) 0.0231(18) 0.0201(17) -0.0122(14) -0.0050(14) -0.0006(13)
C40 0.027(2) 0.028(2) 0.0244(19) -0.0063(17) -0.0054(16) 0.0024(16)
C41 0.046(3) 0.037(2) 0.038(2) -0.023(2) -0.011(2) 0.008(2)
N3 0.032(3) 0.0288(17) 0.028(4) -0.0063(17) -0.009(3) -0.0055(14)
C42 0.028(3) 0.029(2) 0.031(5) -0.009(3) -0.009(4) -0.002(2)
C43 0.039(5) 0.030(3) 0.059(7) 0.001(4) -0.021(5) -0.008(3)
N3A 0.032(3) 0.0288(17) 0.028(4) -0.0063(17) -0.009(3) -0.0055(14)
C42A 0.028(3) 0.029(2) 0.031(5) -0.009(3) -0.009(4) -0.002(2)
C43A 0.039(5) 0.030(3) 0.059(7) 0.001(4) -0.021(5) -0.008(3)

loop_
_atom_type_symbol
_atom_type_description
_atom_type_scat_dispersion_real
_atom_type_scat_dispersion_imag
_atom_type_scat_source
C C 0.0033 0.0016 'International Tables Vol C Tables 4.2.6.8 and 6.1.1.4'
H H 0.0000 0.0000 'International Tables Vol C Tables 4.2.6.8 and 6.1.1.4'
N N 0.0061 0.0033 'International Tables Vol C Tables 4.2.6.8 and 6.1.1.4'
O O 0.0106 0.0060 'International Tables Vol C Tables 4.2.6.8 and 6.1.1.4'
P P 0.1023 0.0942 'International Tables Vol C Tables 4.2.6.8 and 6.1.1.4'
Br Br -0.2901 2.4595 'International Tables Vol C Tables 4.2.6.8 and 6.1.1.4'
Cu Cu 0.3201 1.2651 'International Tables Vol C Tables 4.2.6.8 and 6.1.1.4'

loop_
_geom_angle_atom_site_label_1
_geom_angle_atom_site_label_2
_geom_angle_atom_site_label_3
_geom_angle
_geom_angle_site_symmetry_1
_geom_angle_site_symmetry_3
N2 Cu1 P1 121.21(10) . .
N2 Cu1 Br1 107.25(9) . .
P1 Cu1 Br1 114.75(3) . .
N2 Cu1 Br2 102.13(10) . .
P1 Cu1 Br2 108.22(3) . .
Br1 Cu1 Br2 100.56(2) . .
N2 Cu1 Cu2 146.03(9) . .
P1 Cu1 Cu2 92.19(3) . .
Br1 Cu1 Cu2 57.665(19) . .
Br2 Cu1 Cu2 57.341(17) . .
N3 Cu2 P2 122.4(11) . .
N3A Cu2 P2 126.5(11) . .
N3 Cu2 Br1 98.0(11) . .
N3A Cu2 Br1 98.4(11) . .
P2 Cu2 Br1 115.87(3) . .
N3 Cu2 Br2 110.6(10) . .
N3A Cu2 Br2 105.2(10) . .
P2 Cu2 Br2 107.49(3) . .
Br1 Cu2 Br2 100.07(2) . .
N3 Cu2 Cu1 144.1(11) . .
N3A Cu2 Cu1 140.6(11) . .
P2 Cu2 Cu1 92.80(3) . .
Br1 Cu2 Cu1 56.042(16) . .
Br2 Cu2 Cu1 58.326(17) . .
Cu1 Br1 Cu2 66.29(2) . .
Cu2 Br2 Cu1 64.33(2) . .
O1 P1 O2 100.62(13) . .
O1 P1 N1 99.93(13) . .
O2 P1 N1 97.08(13) . .
O1 P1 Cu1 118.50(9) . .
O2 P1 Cu1 118.88(9) . .
N1 P1 Cu1 117.87(10) . .
O3 P2 O4 100.34(13) . .
O3 P2 N1 101.33(14) . .
O4 P2 N1 98.02(13) . .
O3 P2 Cu2 118.18(9) . .
O4 P2 Cu2 118.25(10) . .
N1 P2 Cu2 117.19(10) . .
C1 O1 P1 122.4(2) . .
C10 O2 P1 118.6(2) . .
C19 O3 P2 119.0(2) . .
C28 O4 P2 118.3(2) . .
C37 N1 P1 119.0(2) . .
C37 N1 P2 122.0(2) . .
P1 N1 P2 118.24(16) . .
C40 N2 Cu1 171.9(3) . .
C6 C1 C2 122.4(3) . .
C6 C1 O1 120.6(3) . .
C2 C1 O1 116.8(3) . .
C1 C2 C3 116.9(3) . .
C1 C2 C7 118.9(3) . .
C3 C2 C7 124.2(3) . .
C4 C3 C2 121.4(4) . .
C4 C3 H3 119.3 . .
C2 C3 H3 119.3 . .
C5 C4 C3 120.1(3) . .
C5 C4 H4 119.9 . .
C3 C4 H4 119.9 . .
C4 C5 C6 120.3(4) . .
C4 C5 H5 119.9 . .
C6 C5 H5 119.9 . .
C5 C6 C1 118.8(4) . .
C5 C6 H6 120.6 . .
C1 C6 H6 120.6 . .
C8 C7 C2 116.4(3) . .
C8 C7 H7A 108.2 . .
C2 C7 H7A 108.2 . .
C8 C7 H7B 108.2 . .
C2 C7 H7B 108.2 . .
H7A C7 H7B 107.3 . .
C9 C8 C7 123.8(4) . .
C9 C8 H8 118.1 . .
C7 C8 H8 118.1 . .
C8 C9 H9A 120.0 . .
C8 C9 H9B 120.0 . .
H9A C9 H9B 120.0 . .
C15 C10 C11 122.2(3) . .
C15 C10 O2 119.0(3) . .
C11 C10 O2 118.8(3) . .
C10 C11 C12 116.9(3) . .
C10 C11 C16 118.5(5) . .
C12 C11 C16 124.5(5) . .
C10 C11 C16A 123.7(6) . .
C12 C11 C16A 119.2(6) . .
C13 C12 C11 121.9(4) . .
C13 C12 H12 119.0 . .
C11 C12 H12 119.0 . .
C12 C13 C14 120.4(3) . .
C12 C13 H13 119.8 . .
C14 C13 H13 119.8 . .
C13 C14 C15 119.1(3) . .
C13 C14 H14 120.4 . .
C15 C14 H14 120.4 . .
C10 C15 C14 119.3(3) . .
C10 C15 H15 120.3 . .
C14 C15 H15 120.3 . .
C17 C16 C11 113.1(9) . .
C17 C16 H16A 109.0 . .
C11 C16 H16A 109.0 . .
C17 C16 H16B 109.0 . .
C11 C16 H16B 109.0 . .
H16A C16 H16B 107.8 . .
C18 C17 C16 120.1(7) . .
C18 C17 H17 120.0 . .
C16 C17 H17 120.0 . .
C17 C18 H18A 120.0 . .
C17 C18 H18B 120.0 . .
H18A C18 H18B 120.0 . .
C17A C16A C11 114.8(9) . .
C17A C16A H16C 108.6 . .
C11 C16A H16C 108.6 . .
C17A C16A H16D 108.6 . .
C11 C16A H16D 108.6 . .
H16C C16A H16D 107.5 . .
C18A C17A C16A 124.9(8) . .
C18A C17A H17A 117.5 . .
C16A C17A H17A 117.5 . .
C17A C18A H18C 120.0 . .
C17A C18A H18D 120.0 . .
H18C C18A H18D 120.0 . .
C24 C19 C20 122.8(3) . .
C24 C19 O3 119.2(3) . .
C20 C19 O3 117.9(3) . .
C19 C20 C21 117.1(3) . .
C19 C20 C25 121.0(3) . .
C21 C20 C25 121.9(3) . .
C22 C21 C20 121.2(4) . .
C22 C21 H21 119.4 . .
C20 C21 H21 119.4 . .
C23 C22 C21 119.9(4) . .
C23 C22 H22 120.1 . .
C21 C22 H22 120.1 . .
C22 C23 C24 119.9(4) . .
C22 C23 H23 120.0 . .
C24 C23 H23 120.0 . .
C19 C24 C23 119.1(4) . .
C19 C24 H24 120.5 . .
C23 C24 H24 120.5 . .
C26 C25 C20 115.4(3) . .
C26 C25 H25A 108.4 . .
C20 C25 H25A 108.4 . .
C26 C25 H25B 108.4 . .
C20 C25 H25B 108.4 . .
H25A C25 H25B 107.5 . .
C27 C26 C25 124.8(4) . .
C27 C26 H26 117.6 . .
C25 C26 H26 117.6 . .
C26 C27 H27A 120.0 . .
C26 C27 H27B 120.0 . .
H27A C27 H27B 120.0 . .
C33 C28 C29 122.4(3) . .
C33 C28 O4 120.2(3) . .
C29 C28 O4 117.4(3) . .
C28 C29 C30 117.0(4) . .
C28 C29 C34 121.7(3) . .
C30 C29 C34 121.3(3) . .
C31 C30 C29 121.3(4) . .
C31 C30 H30 119.3 . .
C29 C30 H30 119.3 . .
C30 C31 C32 120.2(4) . .
C30 C31 H31 119.9 . .
C32 C31 H31 119.9 . .
C31 C32 C33 120.1(4) . .
C31 C32 H32 120.0 . .
C33 C32 H32 120.0 . .
C32 C33 C28 118.9(3) . .
C32 C33 H33 120.6 . .
C28 C33 H33 120.6 . .
C35 C34 C29 115.2(4) . .
C35 C34 H34A 108.5 . .
C29 C34 H34A 108.5 . .
C35 C34 H34B 108.5 . .
C29 C34 H34B 108.5 . .
H34A C34 H34B 107.5 . .
C36 C35 C34 134.2(7) . .
C36 C35 H35 112.9 . .
C34 C35 H35 112.9 . .
C35 C36 H36A 120.0 . .
C35 C36 H36B 120.0 . .
H36A C36 H36B 120.0 . .
C38 C37 C39 120.1(3) . 2_667
C38 C37 N1 119.3(3) . .
C39 C37 N1 120.5(3) 2_667 .
C37 C38 C39 120.7(3) . .
C37 C38 H38 119.6 . .
C39 C38 H38 119.6 . .
C38 C39 C37 119.2(3) . 2_667
C38 C39 H39 120.4 . .
C37 C39 H39 120.4 2_667 .
N2 C40 C41 179.2(4) . .
C40 C41 H41A 109.5 . .
C40 C41 H41B 109.5 . .
H41A C41 H41B 109.5 . .
C40 C41 H41C 109.5 . .
H41A C41 H41C 109.5 . .
H41B C41 H41C 109.5 . .
C42 N3 Cu2 170(3) . .
N3 C42 C43 177(3) . .
C42 C43 H43A 107.3 . .
C42 C43 H43B 111.7 . .
H43A C43 H43B 109.5 . .
C42 C43 H43C 109.4 . .
H43A C43 H43C 109.5 . .
H43B C43 H43C 109.5 . .
C42A N3A Cu2 162(3) . .
N3A C42A C43A 178(2) . .
C42A C43A H43D 107.0 . .
C42A C43A H43E 111.1 . .
H43D C43A H43E 109.5 . .
C42A C43A H43F 110.3 . .
H43D C43A H43F 109.5 . .
H43E C43A H43F 109.5 . .

loop_
_geom_bond_atom_site_label_1
_geom_bond_atom_site_label_2
_geom_bond_distance
_geom_bond_site_symmetry_2
Cu1 N2 1.973(3) .
Cu1 P1 2.1805(10) .
Cu1 Br1 2.4616(7) .
Cu1 Br2 2.5658(7) .
Cu1 Cu2 2.7174(8) .
Cu2 N3 1.966(9) .
Cu2 N3A 1.971(10) .
Cu2 P2 2.1760(10) .
Cu2 Br1 2.5076(7) .
Cu2 Br2 2.5382(6) .
P1 O1 1.626(2) .
P1 O2 1.631(2) .
P1 N1 1.691(3) .
P2 O3 1.622(2) .
P2 O4 1.626(2) .
P2 N1 1.697(3) .
O1 C1 1.409(4) .
O2 C10 1.405(4) .
O3 C19 1.418(4) .
O4 C28 1.414(4) .
N1 C37 1.456(4) .
N2 C40 1.140(5) .
C1 C6 1.390(5) .
C1 C2 1.396(5) .
C2 C3 1.396(5) .
C2 C7 1.517(5) .
C3 C4 1.390(6) .
C3 H3 0.9500 .
C4 C5 1.378(6) .
C4 H4 0.9500 .
C5 C6 1.386(5) .
C5 H5 0.9500 .
C6 H6 0.9500 .
C7 C8 1.491(6) .
C7 H7A 0.9900 .
C7 H7B 0.9900 .
C8 C9 1.304(6) .
C8 H8 0.9500 .
C9 H9A 0.9500 .
C9 H9B 0.9500 .
C10 C15 1.384(5) .
C10 C11 1.390(5) .
C11 C12 1.395(5) .
C11 C16 1.519(12) .
C11 C16A 1.528(11) .
C12 C13 1.373(5) .
C12 H12 0.9500 .
C13 C14 1.385(5) .
C13 H13 0.9500 .
C14 C15 1.398(5) .
C14 H14 0.9500 .
C15 H15 0.9500 .
C16 C17 1.483(4) .
C16 H16A 0.9900 .
C16 H16B 0.9900 .
C17 C18 1.325(5) .
C17 H17 0.9500 .
C18 H18A 0.9500 .
C18 H18B 0.9500 .
C16A C17A 1.475(4) .
C16A H16C 0.9900 .
C16A H16D 0.9900 .
C17A C18A 1.304(5) .
C17A H17A 0.9500 .
C18A H18C 0.9500 .
C18A H18D 0.9500 .
C19 C24 1.375(5) .
C19 C20 1.384(5) .
C20 C21 1.396(5) .
C20 C25 1.512(5) .
C21 C22 1.390(6) .
C21 H21 0.9500 .
C22 C23 1.381(6) .
C22 H22 0.9500 .
C23 C24 1.390(5) .
C23 H23 0.9500 .
C24 H24 0.9500 .
C25 C26 1.486(6) .
C25 H25A 0.9900 .
C25 H25B 0.9900 .
C26 C27 1.289(6) .
C26 H26 0.9500 .
C27 H27A 0.9500 .
C27 H27B 0.9500 .
C28 C33 1.389(5) .
C28 C29 1.393(5) .
C29 C30 1.399(5) .
C29 C34 1.516(5) .
C30 C31 1.381(6) .
C30 H30 0.9500 .
C31 C32 1.385(6) .
C31 H31 0.9500 .
C32 C33 1.385(5) .
C32 H32 0.9500 .
C33 H33 0.9500 .
C34 C35 1.479(6) .
C34 H34A 0.9900 .
C34 H34B 0.9900 .
C35 C36 1.233(7) .
C35 H35 0.9500 .
C36 H36A 0.9500 .
C36 H36B 0.9500 .
C37 C38 1.387(5) .
C37 C39 1.392(5) 2_667
C38 C39 1.388(5) .
C38 H38 0.9500 .
C39 C37 1.392(5) 2_667
C39 H39 0.9500 .
C40 C41 1.453(5) .
C41 H41A 0.9800 .
C41 H41B 0.9800 .
C41 H41C 0.9800 .
N3 C42 1.138(10) .
C42 C43 1.457(10) .
C43 H43A 0.9800 .
C43 H43B 0.9800 .
C43 H43C 0.9800 .
N3A C42A 1.141(11) .
C42A C43A 1.458(10) .
C43A H43D 0.9800 .
C43A H43E 0.9800 .
C43A H43F 0.9800 .
